data_7249066
loop_
_publ_author_name
'Yang, Ling-Fei'
'Zhang, Zhi-Peng'
'Li, Yu-Lin'
'Cai, Shu-Ting'
'Li, Ze-Yan'
'Shen, Yi-Ran'
'Zhang, Zi-Ying'
'Lin, Jia-Yu'
'Ou, Yong-Cong'
'Wu, Jian-Zhong'

_publ_section_title
;
 Synthesis, structure and luminescence of two europium complexes of
 diphenylimidazophenanthrolines
;
_journal_issue 31
_journal_name_full CrystEngComm
_journal_page_first 4235
_journal_page_last 4240
_journal_paper_doi 10.1039/D4CE00440J
_journal_volume 26
_journal_year 2024
_chemical_formula_sum 'C98 H76 Eu2 N10 O12'
_chemical_formula_weight 1889.60
_space_group_crystal_system monoclinic
_space_group_IT_number 14
_space_group_name_Hall '-P 2ybc'
_space_group_name_H-M_alt 'P 1 21/c 1'
_atom_sites_solution_hydrogens mixed
_atom_sites_solution_primary iterativ?
_audit_creation_method SHELXL-2018/3
_audit_update_record
;
2024-04-29 deposited with the CCDC.	2024-07-17 downloaded from the CCDC.
;
_cell_angle_alpha 90
_cell_angle_beta 93.411(2)
_cell_angle_gamma 90
_cell_formula_units_Z 2
_cell_length_a 9.6535(4)
_cell_length_b 16.8465(7)
_cell_length_c 25.9752(10)
_cell_measurement_reflns_used 9975
_cell_measurement_temperature 298(2)
_cell_measurement_theta_max 56.95
_cell_measurement_theta_min 2.72
_cell_volume 4216.8(3)
_computing_cell_refinement 'SAINT V8.40B (?, 2016)'
_computing_data_reduction 'SAINT V8.40B (?, 2016)'
_computing_structure_refinement 'SHELXL-2018/3 (Sheldrick, 2018)'
_computing_structure_solution 'SHELXT 2018/2 (Sheldrick, 2018)'
_diffrn_ambient_temperature 298(2)
_diffrn_measured_fraction_theta_full 0.993
_diffrn_measured_fraction_theta_max 0.986
_diffrn_measurement_device_type 'CCD area detector'
_diffrn_measurement_method 'phi and omega scans'
_diffrn_radiation_type MoK\a
_diffrn_radiation_wavelength 0.71073
_diffrn_reflns_av_R_equivalents 0.0598
_diffrn_reflns_av_unetI/netI 0.0456
_diffrn_reflns_Laue_measured_fraction_full 0.993
_diffrn_reflns_Laue_measured_fraction_max 0.986
_diffrn_reflns_limit_h_max 11
_diffrn_reflns_limit_h_min -12
_diffrn_reflns_limit_k_max 21
_diffrn_reflns_limit_k_min -19
_diffrn_reflns_limit_l_max 26
_diffrn_reflns_limit_l_min -32
_diffrn_reflns_number 34337
_diffrn_reflns_point_group_measured_fraction_full 0.993
_diffrn_reflns_point_group_measured_fraction_max 0.986
_diffrn_reflns_theta_full 25.242
_diffrn_reflns_theta_max 26.373
_diffrn_reflns_theta_min 1.441
_exptl_absorpt_coefficient_mu 1.544
_exptl_absorpt_correction_T_max 0.844
_exptl_absorpt_correction_T_min 0.806
_exptl_absorpt_correction_type none
_exptl_absorpt_process_details
;
SADABS-2016/2 (Bruker,2016/2) was used for absorption correction.
wR2(int) was 0.1365 before and 0.0534 after correction.
The Ratio of minimum to maximum transmission is 0.5602.
The \l/2 correction factor is Not present.
;
_exptl_crystal_colour yellow
_exptl_crystal_density_diffrn 1.488
_exptl_crystal_description block
_exptl_crystal_F_000 1912
_exptl_crystal_size_max 0.140
_exptl_crystal_size_mid 0.120
_exptl_crystal_size_min 0.110
_refine_diff_density_max 0.912
_refine_diff_density_min -0.726
_refine_diff_density_rms 0.095
_refine_ls_extinction_method none
_refine_ls_goodness_of_fit_ref 1.119
_refine_ls_hydrogen_treatment constr
_refine_ls_matrix_type full
_refine_ls_number_parameters 551
_refine_ls_number_reflns 8491
_refine_ls_number_restraints 0
_refine_ls_restrained_S_all 1.119
_refine_ls_R_factor_all 0.0497
_refine_ls_R_factor_gt 0.0407
_refine_ls_shift/su_max 0.002
_refine_ls_shift/su_mean 0.000
_refine_ls_structure_factor_coef Fsqd
_refine_ls_weighting_details 'w=1/[\s^2^(Fo^2^)+(0.0299P)^2^+9.7921P] where P=(Fo^2^+2Fc^2^)/3'
_refine_ls_weighting_scheme calc
_refine_ls_wR_factor_gt 0.0983
_refine_ls_wR_factor_ref 0.1016
_reflns_Friedel_coverage 0.000
_reflns_number_gt 7243
_reflns_number_total 8610
_reflns_threshold_expression 'I > 2\s(I)'
_cod_data_source_file d4ce00440j2.cif
_cod_data_source_block shelx_CCDC1
_cod_depositor_comments 'Adding full bibliography for 7249065--7249067.cif.'
_cod_original_sg_symbol_H-M 'P 21/c'
_cod_database_code 7249066
_shelx_shelxl_version_number 2018/3
_shelx_space_group_comment
;
The symmetry employed for this shelxl refinement is uniquely defined
by the following loop, which should always be used as a source of
symmetry information in preference to the above space-group names.
They are only intended as comments.
;
_shelx_estimated_absorpt_t_min 0.813
_shelx_estimated_absorpt_t_max 0.848

loop_
_space_group_symop_operation_xyz
'x, y, z'
'-x, y+1/2, -z+1/2'
'-x, -y, -z'
'x, -y-1/2, z-1/2'

loop_
_atom_site_label
_atom_site_type_symbol
_atom_site_fract_x
_atom_site_fract_y
_atom_site_fract_z
_atom_site_U_iso_or_equiv
_atom_site_adp_type
_atom_site_occupancy
_atom_site_site_symmetry_order
_atom_site_calc_flag
_atom_site_refinement_flags_posn
_atom_site_refinement_flags_adp
_atom_site_refinement_flags_occupancy
_atom_site_disorder_assembly
_atom_site_disorder_group
C1 C 0.0772(5) 0.2523(3) 0.3994(2) 0.0437(12) Uani 1 1 d . . . . .
H1 H -0.006047 0.279205 0.392824 0.052 Uiso 1 1 calc R U . . .
C2 C 0.0961(5) 0.1796(3) 0.3750(2) 0.0441(12) Uani 1 1 d . . . . .
H2 H 0.026970 0.159095 0.352335 0.053 Uiso 1 1 calc R U . . .
C3 C 0.2173(4) 0.1387(3) 0.38488(19) 0.0396(11) Uani 1 1 d . . . . .
H3 H 0.231116 0.090471 0.368554 0.048 Uiso 1 1 calc R U . . .
C4 C 0.3195(4) 0.1691(3) 0.41917(16) 0.0302(9) Uani 1 1 d . . . . .
C5 C 0.2935(4) 0.2443(3) 0.44190(16) 0.0304(9) Uani 1 1 d . . . . .
C6 C 0.3972(4) 0.2830(3) 0.47657(16) 0.0302(9) Uani 1 1 d . . . . .
C7 C 0.4602(4) 0.3910(3) 0.5271(2) 0.0418(11) Uani 1 1 d . . . . .
H7 H 0.439381 0.440791 0.540083 0.050 Uiso 1 1 calc R U . . .
C8 C 0.5897(5) 0.3579(3) 0.5413(2) 0.0476(13) Uani 1 1 d . . . . .
H8 H 0.652224 0.384748 0.563756 0.057 Uiso 1 1 calc R U . . .
C9 C 0.6231(4) 0.2855(3) 0.52174(19) 0.0423(11) Uani 1 1 d . . . . .
H9 H 0.709105 0.262588 0.530152 0.051 Uiso 1 1 calc R U . . .
C10 C 0.5255(4) 0.2466(3) 0.48887(17) 0.0331(9) Uani 1 1 d . . . . .
C11 C 0.5498(4) 0.1706(3) 0.46576(17) 0.0320(9) Uani 1 1 d . . . . .
C12 C 0.4520(4) 0.1339(2) 0.43406(16) 0.0296(9) Uani 1 1 d . . . . .
C13 C 0.6436(4) 0.0618(3) 0.44399(17) 0.0320(9) Uani 1 1 d . . . . .
C14 C 0.7442(4) -0.0031(3) 0.44102(17) 0.0319(9) Uani 1 1 d . . . . .
C15 C 0.8841(4) 0.0176(3) 0.43957(18) 0.0351(10) Uani 1 1 d . . . . .
H15 H 0.908551 0.070504 0.435276 0.042 Uiso 1 1 calc R U . . .
C16 C 0.9865(4) -0.0397(3) 0.44446(18) 0.0371(10) Uani 1 1 d . . . . .
H16 H 1.078991 -0.025186 0.442662 0.045 Uiso 1 1 calc R U . . .
C17 C 0.9525(4) -0.1188(3) 0.45204(17) 0.0329(9) Uani 1 1 d . . . . .
C18 C 0.8135(4) -0.1397(3) 0.45062(18) 0.0359(10) Uani 1 1 d . . . . .
H18 H 0.789313 -0.192893 0.453245 0.043 Uiso 1 1 calc R U . . .
C19 C 0.7100(4) -0.0830(3) 0.44540(18) 0.0349(10) Uani 1 1 d . . . . .
H19 H 0.617374 -0.098311 0.444799 0.042 Uiso 1 1 calc R U . . .
C20 C 0.4560(4) 0.0005(3) 0.38641(17) 0.0310(9) Uani 1 1 d . . . . .
C21 C 0.3536(4) -0.0475(3) 0.40398(19) 0.0384(10) Uani 1 1 d . . . . .
H21 H 0.320470 -0.039296 0.436440 0.046 Uiso 1 1 calc R U . . .
C22 C 0.3005(5) -0.1084(3) 0.3726(2) 0.0498(13) Uani 1 1 d . . . . .
H22 H 0.228684 -0.140051 0.383329 0.060 Uiso 1 1 calc R U . . .
C23 C 0.3549(6) -0.1214(4) 0.3256(2) 0.0591(15) Uani 1 1 d . . . . .
H23 H 0.320115 -0.162175 0.304445 0.071 Uiso 1 1 calc R U . . .
C24 C 0.4600(7) -0.0746(4) 0.3099(2) 0.0617(16) Uani 1 1 d . . . . .
H24 H 0.497742 -0.084987 0.278484 0.074 Uiso 1 1 calc R U . . .
C25 C 0.5108(5) -0.0127(3) 0.33947(19) 0.0437(11) Uani 1 1 d . . . . .
H25 H 0.580703 0.019723 0.328094 0.052 Uiso 1 1 calc R U . . .
C26 C 0.2465(5) 0.4582(3) 0.37223(19) 0.0415(11) Uani 1 1 d . . . . .
C27 C 0.3134(6) 0.4721(5) 0.3217(2) 0.0692(19) Uani 1 1 d . . . . .
H27A H 0.323098 0.528843 0.316772 0.083 Uiso 1 1 calc R U . . .
H27B H 0.405989 0.449523 0.324368 0.083 Uiso 1 1 calc R U . . .
C28 C 0.2385(6) 0.4388(4) 0.2756(2) 0.0584(15) Uani 1 1 d . . . . .
C29 C 0.2344(9) 0.3557(5) 0.2708(3) 0.089(2) Uani 1 1 d . . . . .
H29 H 0.278844 0.325020 0.296622 0.106 Uiso 1 1 calc R U . . .
C30 C 0.1668(12) 0.3177(7) 0.2293(4) 0.123(4) Uani 1 1 d . . . . .
H30 H 0.166023 0.262737 0.226304 0.147 Uiso 1 1 calc R U . . .
C31 C 0.0990(14) 0.3671(12) 0.1917(4) 0.154(6) Uani 1 1 d . . . . .
H31 H 0.052624 0.343167 0.163413 0.184 Uiso 1 1 calc R U . . .
C32 C 0.0980(12) 0.4501(10) 0.1948(4) 0.131(5) Uani 1 1 d . . . . .
H32 H 0.049865 0.481718 0.170413 0.157 Uiso 1 1 calc R U . . .
C33 C 0.1737(8) 0.4813(6) 0.2367(3) 0.091(2) Uani 1 1 d . . . . .
H33 H 0.181081 0.536325 0.238568 0.110 Uiso 1 1 calc R U . . .
C34 C -0.0166(4) 0.6183(3) 0.43548(17) 0.0337(10) Uani 1 1 d . . . . .
C35 C 0.0089(6) 0.6417(3) 0.3810(2) 0.0515(13) Uani 1 1 d . . . . .
H35A H 0.085959 0.611300 0.368913 0.062 Uiso 1 1 calc R U . . .
H35B H 0.032848 0.697522 0.379762 0.062 Uiso 1 1 calc R U . . .
C36 C -0.1216(7) 0.6260(3) 0.3460(2) 0.0550(14) Uani 1 1 d . . . . .
C37 C -0.1198(8) 0.5729(4) 0.3062(2) 0.0692(17) Uani 1 1 d . . . . .
H37 H -0.038138 0.545626 0.300921 0.083 Uiso 1 1 calc R U . . .
C38 C -0.2354(9) 0.5584(5) 0.2735(3) 0.083(2) Uani 1 1 d . . . . .
H38 H -0.230730 0.522749 0.246363 0.100 Uiso 1 1 calc R U . . .
C39 C -0.3553(9) 0.5967(5) 0.2815(3) 0.090(2) Uani 1 1 d . . . . .
H39 H -0.432741 0.588491 0.259081 0.108 Uiso 1 1 calc R U . . .
C40 C -0.3634(8) 0.6472(6) 0.3221(3) 0.094(2) Uani 1 1 d . . . . .
H40 H -0.446790 0.672380 0.327931 0.112 Uiso 1 1 calc R U . . .
C41 C -0.2480(7) 0.6610(4) 0.3545(3) 0.0738(19) Uani 1 1 d . . . . .
H41 H -0.255055 0.694418 0.382766 0.089 Uiso 1 1 calc R U . . .
C42 C 0.2099(4) 0.5655(3) 0.56095(17) 0.0327(9) Uani 1 1 d . . . . .
C43 C 0.3207(5) 0.5772(3) 0.6045(2) 0.0450(12) Uani 1 1 d . . . . .
H43A H 0.325379 0.529008 0.624924 0.054 Uiso 1 1 calc R U . . .
H43B H 0.409360 0.582897 0.589126 0.054 Uiso 1 1 calc R U . . .
C44 C 0.3051(5) 0.6464(3) 0.64096(17) 0.0386(10) Uani 1 1 d . . . . .
C45 C 0.4057(7) 0.7048(4) 0.6446(2) 0.0613(16) Uani 1 1 d . . . . .
H45 H 0.480132 0.701975 0.623483 0.074 Uiso 1 1 calc R U . . .
C46 C 0.3985(9) 0.7665(4) 0.6783(3) 0.082(2) Uani 1 1 d . . . . .
H46 H 0.468702 0.804400 0.680867 0.098 Uiso 1 1 calc R U . . .
C47 C 0.2874(9) 0.7722(4) 0.7081(3) 0.083(2) Uani 1 1 d . . . . .
H47 H 0.280315 0.815509 0.729961 0.100 Uiso 1 1 calc R U . . .
C48 C 0.1846(7) 0.7145(5) 0.7063(2) 0.0672(18) Uani 1 1 d . . . . .
H48 H 0.110160 0.718390 0.727319 0.081 Uiso 1 1 calc R U . . .
C49 C 0.1943(5) 0.6508(3) 0.67276(19) 0.0485(12) Uani 1 1 d . . . . .
H49 H 0.126950 0.611294 0.671538 0.058 Uiso 1 1 calc R U . . .
Eu1 Eu 0.13161(2) 0.42669(2) 0.46706(2) 0.02872(8) Uani 1 1 d . . . . .
N1 N 0.1726(3) 0.2843(2) 0.43143(15) 0.0350(8) Uani 1 1 d . . . . .
N2 N 0.3654(4) 0.3553(2) 0.49622(15) 0.0362(8) Uani 1 1 d . . . . .
N3 N 0.5127(3) 0.0627(2) 0.41972(14) 0.0308(8) Uani 1 1 d . . . . .
N4 N 0.6690(3) 0.1259(2) 0.47209(15) 0.0339(8) Uani 1 1 d . . . . .
N5 N 1.0579(4) -0.1750(2) 0.46110(18) 0.0450(10) Uani 1 1 d . . . . .
H5A H 1.023956 -0.216273 0.475309 0.054 Uiso 1 1 d R U . . .
H5B H 1.090118 -0.188244 0.432122 0.054 Uiso 1 1 d R U . . .
O1 O 0.3157(3) 0.4723(2) 0.41346(13) 0.0471(8) Uani 1 1 d . . . . .
O2 O 0.1227(3) 0.4340(2) 0.37178(12) 0.0425(8) Uani 1 1 d . . . . .
O3 O -0.0837(3) 0.66420(18) 0.46250(12) 0.0385(7) Uani 1 1 d . . . . .
O4 O 0.0238(3) 0.55161(18) 0.45245(12) 0.0372(7) Uani 1 1 d . . . . .
O5 O 0.2373(3) 0.51220(19) 0.52905(12) 0.0387(7) Uani 1 1 d . . . . .
O6 O 0.1014(3) 0.60686(17) 0.55922(12) 0.0328(7) Uani 1 1 d . . . . .

loop_
_atom_site_aniso_label
_atom_site_aniso_U_11
_atom_site_aniso_U_22
_atom_site_aniso_U_33
_atom_site_aniso_U_23
_atom_site_aniso_U_13
_atom_site_aniso_U_12
C1 0.028(2) 0.043(3) 0.058(3) -0.014(2) -0.014(2) 0.015(2)
C2 0.033(2) 0.041(3) 0.055(3) -0.015(2) -0.021(2) 0.009(2)
C3 0.031(2) 0.032(2) 0.055(3) -0.014(2) -0.008(2) 0.0088(18)
C4 0.0235(19) 0.030(2) 0.037(2) -0.0033(18) 0.0013(16) 0.0067(16)
C5 0.0235(18) 0.031(2) 0.036(2) -0.0056(18) -0.0004(16) 0.0071(16)
C6 0.0219(18) 0.031(2) 0.037(2) -0.0071(18) -0.0021(16) 0.0042(16)
C7 0.028(2) 0.035(3) 0.060(3) -0.018(2) -0.010(2) 0.0102(19)
C8 0.032(2) 0.041(3) 0.067(3) -0.019(2) -0.018(2) 0.010(2)
C9 0.023(2) 0.043(3) 0.059(3) -0.014(2) -0.0120(19) 0.0120(19)
C10 0.027(2) 0.033(2) 0.039(2) -0.0073(19) -0.0022(17) 0.0088(17)
C11 0.0235(19) 0.031(2) 0.040(2) -0.0042(18) -0.0048(17) 0.0100(17)
C12 0.0217(18) 0.028(2) 0.038(2) -0.0049(18) -0.0018(16) 0.0078(16)
C13 0.0247(19) 0.034(2) 0.037(2) 0.0005(19) -0.0029(16) 0.0056(17)
C14 0.0223(18) 0.033(2) 0.040(2) -0.0049(19) -0.0012(17) 0.0075(17)
C15 0.029(2) 0.030(2) 0.046(3) -0.002(2) 0.0011(18) 0.0022(17)
C16 0.0226(19) 0.038(2) 0.051(3) -0.004(2) 0.0015(18) 0.0042(18)
C17 0.0262(19) 0.033(2) 0.039(2) -0.0060(19) -0.0016(17) 0.0091(17)
C18 0.031(2) 0.028(2) 0.049(3) -0.002(2) 0.0028(19) 0.0047(18)
C19 0.0218(19) 0.033(2) 0.049(3) -0.002(2) -0.0012(17) 0.0048(17)
C20 0.0243(19) 0.032(2) 0.037(2) -0.0069(18) -0.0017(16) 0.0073(16)
C21 0.029(2) 0.041(3) 0.045(3) -0.006(2) 0.0009(19) 0.0032(19)
C22 0.037(3) 0.044(3) 0.067(4) -0.005(3) -0.006(2) -0.005(2)
C23 0.062(3) 0.049(3) 0.064(4) -0.024(3) -0.011(3) -0.002(3)
C24 0.073(4) 0.070(4) 0.043(3) -0.021(3) 0.009(3) 0.005(3)
C25 0.042(3) 0.050(3) 0.040(3) -0.001(2) 0.006(2) 0.002(2)
C26 0.036(2) 0.046(3) 0.042(3) -0.011(2) 0.002(2) 0.001(2)
C27 0.056(3) 0.102(5) 0.051(3) -0.013(3) 0.016(3) -0.028(3)
C28 0.051(3) 0.086(5) 0.040(3) -0.001(3) 0.015(2) 0.000(3)
C29 0.100(6) 0.101(6) 0.067(5) -0.029(4) 0.020(4) -0.018(5)
C30 0.142(9) 0.131(9) 0.100(7) -0.060(7) 0.039(7) -0.039(7)
C31 0.125(9) 0.28(2) 0.056(6) -0.020(10) 0.001(6) -0.055(12)
C32 0.108(7) 0.230(15) 0.055(5) 0.000(8) 0.000(5) -0.036(10)
C33 0.090(5) 0.120(7) 0.066(5) 0.021(5) 0.021(4) 0.007(5)
C34 0.031(2) 0.030(2) 0.040(2) -0.0021(19) -0.0092(18) 0.0009(18)
C35 0.060(3) 0.047(3) 0.048(3) 0.007(2) 0.006(2) 0.007(3)
C36 0.073(4) 0.052(3) 0.038(3) 0.007(2) -0.004(3) 0.011(3)
C37 0.081(4) 0.068(4) 0.059(4) -0.004(3) 0.002(3) 0.008(3)
C38 0.098(6) 0.086(5) 0.063(4) -0.013(4) -0.016(4) 0.002(4)
C39 0.096(6) 0.103(6) 0.068(5) -0.004(4) -0.033(4) 0.000(5)
C40 0.074(5) 0.111(7) 0.092(6) -0.005(5) -0.023(4) 0.021(5)
C41 0.069(4) 0.081(5) 0.070(4) -0.006(4) -0.013(3) 0.018(4)
C42 0.0233(19) 0.033(2) 0.042(2) -0.0079(19) -0.0015(17) 0.0035(17)
C43 0.027(2) 0.054(3) 0.052(3) -0.022(2) -0.011(2) 0.011(2)
C44 0.038(2) 0.042(3) 0.035(2) -0.006(2) -0.0090(19) 0.003(2)
C45 0.072(4) 0.066(4) 0.046(3) -0.010(3) 0.002(3) -0.021(3)
C46 0.122(6) 0.065(4) 0.058(4) -0.010(3) -0.001(4) -0.032(4)
C47 0.123(7) 0.060(4) 0.065(4) -0.023(3) -0.019(4) 0.010(4)
C48 0.067(4) 0.094(5) 0.040(3) -0.012(3) -0.004(3) 0.032(4)
C49 0.044(3) 0.055(3) 0.044(3) 0.000(2) -0.008(2) 0.003(2)
Eu1 0.02026(10) 0.02915(12) 0.03610(13) -0.00781(9) -0.00369(8) 0.00766(8)
N1 0.0244(16) 0.034(2) 0.045(2) -0.0091(17) -0.0087(15) 0.0080(15)
N2 0.0279(17) 0.034(2) 0.046(2) -0.0121(17) -0.0039(16) 0.0080(15)
N3 0.0240(16) 0.0286(19) 0.039(2) -0.0062(15) -0.0030(14) 0.0080(14)
N4 0.0218(16) 0.0296(19) 0.049(2) -0.0070(16) -0.0055(15) 0.0069(14)
N5 0.039(2) 0.035(2) 0.062(3) -0.0082(19) 0.0071(19) 0.0084(17)
O1 0.0316(16) 0.064(2) 0.045(2) -0.0178(17) -0.0004(14) -0.0058(16)
O2 0.0319(16) 0.058(2) 0.0378(18) -0.0108(15) 0.0012(13) -0.0046(15)
O3 0.0420(17) 0.0266(16) 0.0465(19) -0.0025(14) 0.0001(14) 0.0100(13)
O4 0.0360(16) 0.0311(17) 0.0435(18) -0.0043(13) -0.0063(13) 0.0084(13)
O5 0.0235(14) 0.0394(18) 0.0521(19) -0.0173(15) -0.0079(13) 0.0100(13)
O6 0.0229(13) 0.0306(16) 0.0439(18) -0.0116(13) -0.0064(12) 0.0069(12)

loop_
_atom_type_symbol
_atom_type_description
_atom_type_scat_dispersion_real
_atom_type_scat_dispersion_imag
_atom_type_scat_source
C C 0.0033 0.0016 'International Tables Vol C Tables 4.2.6.8 and 6.1.1.4'
H H 0.0000 0.0000 'International Tables Vol C Tables 4.2.6.8 and 6.1.1.4'
Eu Eu -0.1578 3.6682 'International Tables Vol C Tables 4.2.6.8 and 6.1.1.4'
N N 0.0061 0.0033 'International Tables Vol C Tables 4.2.6.8 and 6.1.1.4'
O O 0.0106 0.0060 'International Tables Vol C Tables 4.2.6.8 and 6.1.1.4'

loop_
_geom_angle_atom_site_label_1
_geom_angle_atom_site_label_2
_geom_angle_atom_site_label_3
_geom_angle
_geom_angle_site_symmetry_1
_geom_angle_site_symmetry_3
_geom_angle_publ_flag
N1 C1 C2 122.7(4) . . ?
N1 C1 H1 118.7 . . ?
C2 C1 H1 118.7 . . ?
C3 C2 C1 119.3(4) . . ?
C3 C2 H2 120.3 . . ?
C1 C2 H2 120.3 . . ?
C2 C3 C4 120.1(4) . . ?
C2 C3 H3 119.9 . . ?
C4 C3 H3 119.9 . . ?
C3 C4 C5 117.2(4) . . ?
C3 C4 C12 127.3(4) . . ?
C5 C4 C12 115.4(4) . . ?
N1 C5 C4 121.8(4) . . ?
N1 C5 C6 116.7(4) . . ?
C4 C5 C6 121.5(4) . . ?
N2 C6 C10 121.4(4) . . ?
N2 C6 C5 118.0(3) . . ?
C10 C6 C5 120.6(4) . . ?
N2 C7 C8 123.6(4) . . ?
N2 C7 H7 118.2 . . ?
C8 C7 H7 118.2 . . ?
C9 C8 C7 118.9(4) . . ?
C9 C8 H8 120.5 . . ?
C7 C8 H8 120.5 . . ?
C8 C9 C10 118.8(4) . . ?
C8 C9 H9 120.6 . . ?
C10 C9 H9 120.6 . . ?
C9 C10 C6 119.3(4) . . ?
C9 C10 C11 123.5(4) . . ?
C6 C10 C11 117.2(4) . . ?
C12 C11 N4 111.6(4) . . ?
C12 C11 C10 122.1(4) . . ?
N4 C11 C10 126.3(4) . . ?
C11 C12 N3 105.3(3) . . ?
C11 C12 C4 123.2(4) . . ?
N3 C12 C4 131.5(4) . . ?
N4 C13 N3 112.3(4) . . ?
N4 C13 C14 122.5(4) . . ?
N3 C13 C14 125.1(4) . . ?
C19 C14 C15 118.5(4) . . ?
C19 C14 C13 123.7(4) . . ?
C15 C14 C13 117.3(4) . . ?
C16 C15 C14 120.6(4) . . ?
C16 C15 H15 119.7 . . ?
C14 C15 H15 119.7 . . ?
C15 C16 C17 120.6(4) . . ?
C15 C16 H16 119.7 . . ?
C17 C16 H16 119.7 . . ?
C18 C17 C16 118.5(4) . . ?
C18 C17 N5 121.7(4) . . ?
C16 C17 N5 119.8(4) . . ?
C19 C18 C17 121.3(4) . . ?
C19 C18 H18 119.3 . . ?
C17 C18 H18 119.3 . . ?
C18 C19 C14 120.2(4) . . ?
C18 C19 H19 119.9 . . ?
C14 C19 H19 119.9 . . ?
C25 C20 C21 121.4(4) . . ?
C25 C20 N3 119.7(4) . . ?
C21 C20 N3 118.8(4) . . ?
C20 C21 C22 119.2(5) . . ?
C20 C21 H21 120.4 . . ?
C22 C21 H21 120.4 . . ?
C23 C22 C21 119.4(5) . . ?
C23 C22 H22 120.3 . . ?
C21 C22 H22 120.3 . . ?
C24 C23 C22 120.2(5) . . ?
C24 C23 H23 119.9 . . ?
C22 C23 H23 119.9 . . ?
C23 C24 C25 121.3(5) . . ?
C23 C24 H24 119.3 . . ?
C25 C24 H24 119.3 . . ?
C24 C25 C20 118.5(5) . . ?
C24 C25 H25 120.8 . . ?
C20 C25 H25 120.8 . . ?
O1 C26 O2 121.8(4) . . ?
O1 C26 C27 118.6(4) . . ?
O2 C26 C27 119.6(4) . . ?
O1 C26 Eu1 60.3(2) . . ?
O2 C26 Eu1 61.6(2) . . ?
C27 C26 Eu1 177.3(4) . . ?
C28 C27 C26 115.6(5) . . ?
C28 C27 H27A 108.4 . . ?
C26 C27 H27A 108.4 . . ?
C28 C27 H27B 108.4 . . ?
C26 C27 H27B 108.4 . . ?
H27A C27 H27B 107.4 . . ?
C33 C28 C29 116.8(7) . . ?
C33 C28 C27 125.8(8) . . ?
C29 C28 C27 117.4(6) . . ?
C30 C29 C28 122.5(9) . . ?
C30 C29 H29 118.7 . . ?
C28 C29 H29 118.7 . . ?
C29 C30 C31 116.4(11) . . ?
C29 C30 H30 121.8 . . ?
C31 C30 H30 121.8 . . ?
C32 C31 C30 123.6(11) . . ?
C32 C31 H31 118.2 . . ?
C30 C31 H31 118.2 . . ?
C33 C32 C31 114.9(12) . . ?
C33 C32 H32 122.6 . . ?
C31 C32 H32 122.6 . . ?
C28 C33 C32 125.7(11) . . ?
C28 C33 H33 117.1 . . ?
C32 C33 H33 117.1 . . ?
O3 C34 O4 121.0(4) . . ?
O3 C34 C35 119.0(4) . . ?
O4 C34 C35 119.9(4) . . ?
O3 C34 Eu1 55.8(2) . 3_566 ?
O4 C34 Eu1 65.9(2) . 3_566 ?
C35 C34 Eu1 167.1(3) . 3_566 ?
C34 C35 C36 109.8(4) . . ?
C34 C35 H35A 109.7 . . ?
C36 C35 H35A 109.7 . . ?
C34 C35 H35B 109.7 . . ?
C36 C35 H35B 109.7 . . ?
H35A C35 H35B 108.2 . . ?
C37 C36 C41 116.8(6) . . ?
C37 C36 C35 120.9(6) . . ?
C41 C36 C35 122.2(5) . . ?
C36 C37 C38 122.2(7) . . ?
C36 C37 H37 118.9 . . ?
C38 C37 H37 118.9 . . ?
C39 C38 C37 119.3(7) . . ?
C39 C38 H38 120.4 . . ?
C37 C38 H38 120.4 . . ?
C38 C39 C40 120.4(7) . . ?
C38 C39 H39 119.8 . . ?
C40 C39 H39 119.8 . . ?
C39 C40 C41 119.9(8) . . ?
C39 C40 H40 120.1 . . ?
C41 C40 H40 120.1 . . ?
C40 C41 C36 121.2(7) . . ?
C40 C41 H41 119.4 . . ?
C36 C41 H41 119.4 . . ?
O6 C42 O5 125.4(4) . . ?
O6 C42 C43 120.1(4) . . ?
O5 C42 C43 114.5(4) . . ?
C44 C43 C42 118.2(4) . . ?
C44 C43 H43A 107.8 . . ?
C42 C43 H43A 107.8 . . ?
C44 C43 H43B 107.8 . . ?
C42 C43 H43B 107.8 . . ?
H43A C43 H43B 107.1 . . ?
C45 C44 C49 118.9(5) . . ?
C45 C44 C43 119.6(5) . . ?
C49 C44 C43 121.4(5) . . ?
C46 C45 C44 121.6(6) . . ?
C46 C45 H45 119.2 . . ?
C44 C45 H45 119.2 . . ?
C47 C46 C45 119.3(7) . . ?
C47 C46 H46 120.3 . . ?
C45 C46 H46 120.3 . . ?
C46 C47 C48 121.2(6) . . ?
C46 C47 H47 119.4 . . ?
C48 C47 H47 119.4 . . ?
C49 C48 C47 119.1(6) . . ?
C49 C48 H48 120.4 . . ?
C47 C48 H48 120.4 . . ?
C48 C49 C44 119.8(6) . . ?
C48 C49 H49 120.1 . . ?
C44 C49 H49 120.1 . . ?
O5 Eu1 O4 74.55(10) . . ?
O5 Eu1 O6 135.01(10) . 3_566 ?
O4 Eu1 O6 76.47(10) . 3_566 ?
O5 Eu1 O1 84.08(11) . . ?
O4 Eu1 O1 87.52(12) . . ?
O6 Eu1 O1 128.15(11) 3_566 . ?
O5 Eu1 O3 88.00(11) . 3_566 ?
O4 Eu1 O3 125.03(10) . 3_566 ?
O6 Eu1 O3 81.29(11) 3_566 3_566 ?
O1 Eu1 O3 142.87(11) . 3_566 ?
O5 Eu1 O2 130.04(12) . . ?
O4 Eu1 O2 78.86(11) . . ?
O6 Eu1 O2 75.45(10) 3_566 . ?
O1 Eu1 O2 53.00(10) . . ?
O3 Eu1 O2 141.33(11) 3_566 . ?
O5 Eu1 N1 137.58(10) . . ?
O4 Eu1 N1 146.55(11) . . ?
O6 Eu1 N1 80.83(10) 3_566 . ?
O1 Eu1 N1 87.50(12) . . ?
O3 Eu1 N1 74.33(11) 3_566 . ?
O2 Eu1 N1 71.81(12) . . ?
O5 Eu1 N2 75.68(10) . . ?
O4 Eu1 N2 144.53(11) . . ?
O6 Eu1 N2 138.99(11) 3_566 . ?
O1 Eu1 N2 70.58(12) . . ?
O3 Eu1 N2 72.30(11) 3_566 . ?
O2 Eu1 N2 106.79(11) . . ?
N1 Eu1 N2 62.34(11) . . ?
O5 Eu1 O4 67.70(10) . 3_566 ?
O4 Eu1 O4 75.04(12) . 3_566 ?
O6 Eu1 O4 72.04(10) 3_566 3_566 ?
O1 Eu1 O4 149.76(11) . 3_566 ?
O3 Eu1 O4 50.29(9) 3_566 3_566 ?
O2 Eu1 O4 142.07(10) . 3_566 ?
N1 Eu1 O4 120.51(11) . 3_566 ?
N2 Eu1 O4 110.48(11) . 3_566 ?
O5 Eu1 C26 107.89(13) . . ?
O4 Eu1 C26 83.36(13) . . ?
O6 Eu1 C26 102.05(12) 3_566 . ?
O1 Eu1 C26 26.37(12) . . ?
O3 Eu1 C26 150.91(12) 3_566 . ?
O2 Eu1 C26 26.66(12) . . ?
N1 Eu1 C26 77.68(13) . . ?
N2 Eu1 C26 87.84(13) . . ?
O4 Eu1 C26 158.36(12) 3_566 . ?
O5 Eu1 C34 74.76(12) . 3_566 ?
O4 Eu1 C34 100.54(12) . 3_566 ?
O6 Eu1 C34 77.63(11) 3_566 3_566 ?
O1 Eu1 C34 154.23(11) . 3_566 ?
O3 Eu1 C34 24.98(11) 3_566 3_566 ?
O2 Eu1 C34 152.43(11) . 3_566 ?
N1 Eu1 C34 98.19(12) . 3_566 ?
N2 Eu1 C34 89.76(12) . 3_566 ?
O4 Eu1 C34 25.51(11) 3_566 3_566 ?
C26 Eu1 C34 175.84(13) . 3_566 ?
O5 Eu1 Eu1 65.74(7) . 3_566 ?
O4 Eu1 Eu1 40.15(8) . 3_566 ?
O6 Eu1 Eu1 69.86(7) 3_566 3_566 ?
O1 Eu1 Eu1 123.43(9) . 3_566 ?
O3 Eu1 Eu1 85.04(7) 3_566 3_566 ?
O2 Eu1 Eu1 114.33(8) . 3_566 ?
N1 Eu1 Eu1 146.39(8) . 3_566 ?
N2 Eu1 Eu1 135.70(8) . 3_566 ?
O4 Eu1 Eu1 34.89(6) 3_566 3_566 ?
C26 Eu1 Eu1 123.50(10) . 3_566 ?
C34 Eu1 Eu1 60.40(8) 3_566 3_566 ?
C1 N1 C5 118.8(4) . . ?
C1 N1 Eu1 119.0(3) . . ?
C5 N1 Eu1 122.0(3) . . ?
C7 N2 C6 118.1(4) . . ?
C7 N2 Eu1 121.1(3) . . ?
C6 N2 Eu1 120.6(3) . . ?
C13 N3 C12 106.0(3) . . ?
C13 N3 C20 124.8(3) . . ?
C12 N3 C20 129.2(3) . . ?
C13 N4 C11 104.8(3) . . ?
C17 N5 H5A 109.1 . . ?
C17 N5 H5B 109.0 . . ?
H5A N5 H5B 109.4 . . ?
C26 O1 Eu1 93.4(3) . . ?
C26 O2 Eu1 91.7(3) . . ?
C34 O3 Eu1 99.2(3) . 3_566 ?
C34 O4 Eu1 166.4(3) . . ?
C34 O4 Eu1 88.6(3) . 3_566 ?
Eu1 O4 Eu1 104.96(12) . 3_566 ?
C42 O5 Eu1 142.0(3) . . ?
C42 O6 Eu1 130.5(3) . 3_566 ?

loop_
_geom_bond_atom_site_label_1
_geom_bond_atom_site_label_2
_geom_bond_distance
_geom_bond_site_symmetry_2
_geom_bond_publ_flag
C1 N1 1.319(6) . ?
C1 C2 1.396(7) . ?
C1 H1 0.9300 . ?
C2 C3 1.368(6) . ?
C2 H2 0.9300 . ?
C3 C4 1.387(6) . ?
C3 H3 0.9300 . ?
C4 C5 1.426(6) . ?
C4 C12 1.441(5) . ?
C5 N1 1.362(5) . ?
C5 C6 1.460(6) . ?
C6 N2 1.361(5) . ?
C6 C10 1.402(5) . ?
C7 N2 1.325(6) . ?
C7 C8 1.399(6) . ?
C7 H7 0.9300 . ?
C8 C9 1.368(7) . ?
C8 H8 0.9300 . ?
C9 C10 1.396(6) . ?
C9 H9 0.9300 . ?
C10 C11 1.439(6) . ?
C11 C12 1.363(6) . ?
C11 N4 1.378(5) . ?
C12 N3 1.396(5) . ?
C13 N4 1.318(6) . ?
C13 N3 1.378(5) . ?
C13 C14 1.467(6) . ?
C14 C19 1.392(6) . ?
C14 C15 1.398(6) . ?
C15 C16 1.382(6) . ?
C15 H15 0.9300 . ?
C16 C17 1.388(6) . ?
C16 H16 0.9300 . ?
C17 C18 1.386(6) . ?
C17 N5 1.400(5) . ?
C18 C19 1.382(6) . ?
C18 H18 0.9300 . ?
C19 H19 0.9300 . ?
C20 C25 1.375(6) . ?
C20 C21 1.376(6) . ?
C20 N3 1.445(5) . ?
C21 C22 1.389(7) . ?
C21 H21 0.9300 . ?
C22 C23 1.376(8) . ?
C22 H22 0.9300 . ?
C23 C24 1.366(9) . ?
C23 H23 0.9300 . ?
C24 C25 1.369(8) . ?
C24 H24 0.9300 . ?
C25 H25 0.9300 . ?
C26 O1 1.251(6) . ?
C26 O2 1.262(6) . ?
C26 C27 1.516(7) . ?
C26 Eu1 2.811(5) . ?
C27 C28 1.472(8) . ?
C27 H27A 0.9700 . ?
C27 H27B 0.9700 . ?
C28 C33 1.360(10) . ?
C28 C29 1.406(10) . ?
C29 C30 1.383(12) . ?
C29 H29 0.9300 . ?
C30 C31 1.413(18) . ?
C30 H30 0.9300 . ?
C31 C32 1.400(19) . ?
C31 H31 0.9300 . ?
C32 C33 1.380(13) . ?
C32 H32 0.9300 . ?
C33 H33 0.9300 . ?
C34 O3 1.251(5) . ?
C34 O4 1.260(5) . ?
C34 C35 1.504(7) . ?
C34 Eu1 2.924(5) 3_566 ?
C35 C36 1.532(8) . ?
C35 H35A 0.9700 . ?
C35 H35B 0.9700 . ?
C36 C37 1.368(9) . ?
C36 C41 1.385(9) . ?
C37 C38 1.383(10) . ?
C37 H37 0.9300 . ?
C38 C39 1.351(11) . ?
C38 H38 0.9300 . ?
C39 C40 1.362(11) . ?
C39 H39 0.9300 . ?
C40 C41 1.375(10) . ?
C40 H40 0.9300 . ?
C41 H41 0.9300 . ?
C42 O6 1.257(5) . ?
C42 O5 1.260(5) . ?
C42 C43 1.523(6) . ?
C43 C44 1.515(6) . ?
C43 H43A 0.9700 . ?
C43 H43B 0.9700 . ?
C44 C45 1.382(7) . ?
C44 C49 1.392(7) . ?
C45 C46 1.364(9) . ?
C45 H45 0.9300 . ?
C46 C47 1.363(11) . ?
C46 H46 0.9300 . ?
C47 C48 1.388(10) . ?
C47 H47 0.9300 . ?
C48 C49 1.388(8) . ?
C48 H48 0.9300 . ?
C49 H49 0.9300 . ?
Eu1 O5 2.348(3) . ?
Eu1 O4 2.368(3) . ?
Eu1 O6 2.379(3) 3_566 ?
Eu1 O1 2.445(3) . ?
Eu1 O3 2.451(3) 3_566 ?
Eu1 O2 2.474(3) . ?
Eu1 N1 2.610(4) . ?
Eu1 N2 2.629(3) . ?
Eu1 O4 2.670(3) 3_566 ?
Eu1 Eu1 4.0004(4) 3_566 ?
N5 H5A 0.8612 . ?
N5 H5B 0.8608 . ?

loop_
_geom_hbond_atom_site_label_D
_geom_hbond_atom_site_label_H
_geom_hbond_atom_site_label_A
_geom_hbond_distance_DH
_geom_hbond_distance_HA
_geom_hbond_distance_DA
_geom_hbond_angle_DHA
_geom_hbond_site_symmetry_A
_geom_hbond_publ_flag
N5 H5A O3 0.86 2.28 3.035(5) 146.3 1_645 yes

loop_
_geom_torsion_atom_site_label_1
_geom_torsion_atom_site_label_2
_geom_torsion_atom_site_label_3
_geom_torsion_atom_site_label_4
_geom_torsion
_geom_torsion_site_symmetry_1
_geom_torsion_site_symmetry_2
_geom_torsion_site_symmetry_3
_geom_torsion_site_symmetry_4
_geom_torsion_publ_flag
N1 C1 C2 C3 0.9(9) . . . . ?
C1 C2 C3 C4 0.6(8) . . . . ?
C2 C3 C4 C5 -1.6(7) . . . . ?
C2 C3 C4 C12 179.7(5) . . . . ?
C3 C4 C5 N1 1.3(7) . . . . ?
C12 C4 C5 N1 -179.8(4) . . . . ?
C3 C4 C5 C6 -177.1(4) . . . . ?
C12 C4 C5 C6 1.8(6) . . . . ?
N1 C5 C6 N2 0.7(6) . . . . ?
C4 C5 C6 N2 179.2(4) . . . . ?
N1 C5 C6 C10 -179.1(4) . . . . ?
C4 C5 C6 C10 -0.6(7) . . . . ?
N2 C7 C8 C9 1.4(9) . . . . ?
C7 C8 C9 C10 -1.0(8) . . . . ?
C8 C9 C10 C6 0.6(8) . . . . ?
C8 C9 C10 C11 179.5(5) . . . . ?
N2 C6 C10 C9 -0.4(7) . . . . ?
C5 C6 C10 C9 179.4(4) . . . . ?
N2 C6 C10 C11 -179.4(4) . . . . ?
C5 C6 C10 C11 0.3(6) . . . . ?
C9 C10 C11 C12 179.6(5) . . . . ?
C6 C10 C11 C12 -1.4(7) . . . . ?
C9 C10 C11 N4 -0.2(8) . . . . ?
C6 C10 C11 N4 178.8(4) . . . . ?
N4 C11 C12 N3 -0.1(5) . . . . ?
C10 C11 C12 N3 -179.8(4) . . . . ?
N4 C11 C12 C4 -177.4(4) . . . . ?
C10 C11 C12 C4 2.9(7) . . . . ?
C3 C4 C12 C11 175.8(5) . . . . ?
C5 C4 C12 C11 -2.9(6) . . . . ?
C3 C4 C12 N3 -0.7(8) . . . . ?
C5 C4 C12 N3 -179.5(4) . . . . ?
N4 C13 C14 C19 133.8(5) . . . . ?
N3 C13 C14 C19 -44.2(7) . . . . ?
N4 C13 C14 C15 -38.7(6) . . . . ?
N3 C13 C14 C15 143.2(4) . . . . ?
C19 C14 C15 C16 -2.6(7) . . . . ?
C13 C14 C15 C16 170.4(4) . . . . ?
C14 C15 C16 C17 -1.4(7) . . . . ?
C15 C16 C17 C18 4.9(7) . . . . ?
C15 C16 C17 N5 -174.8(4) . . . . ?
C16 C17 C18 C19 -4.4(7) . . . . ?
N5 C17 C18 C19 175.2(4) . . . . ?
C17 C18 C19 C14 0.5(7) . . . . ?
C15 C14 C19 C18 3.0(7) . . . . ?
C13 C14 C19 C18 -169.4(4) . . . . ?
C25 C20 C21 C22 -2.8(7) . . . . ?
N3 C20 C21 C22 -178.8(4) . . . . ?
C20 C21 C22 C23 2.6(8) . . . . ?
C21 C22 C23 C24 -0.3(9) . . . . ?
C22 C23 C24 C25 -1.9(10) . . . . ?
C23 C24 C25 C20 1.6(9) . . . . ?
C21 C20 C25 C24 0.7(7) . . . . ?
N3 C20 C25 C24 176.6(5) . . . . ?
O1 C26 C27 C28 167.6(6) . . . . ?
O2 C26 C27 C28 -13.4(9) . . . . ?
C26 C27 C28 C33 111.7(7) . . . . ?
C26 C27 C28 C29 -68.9(8) . . . . ?
C33 C28 C29 C30 -0.8(11) . . . . ?
C27 C28 C29 C30 179.8(7) . . . . ?
C28 C29 C30 C31 -1.1(13) . . . . ?
C29 C30 C31 C32 0.1(17) . . . . ?
C30 C31 C32 C33 2.6(18) . . . . ?
C29 C28 C33 C32 4.0(11) . . . . ?
C27 C28 C33 C32 -176.7(8) . . . . ?
C31 C32 C33 C28 -4.8(15) . . . . ?
O3 C34 C35 C36 -78.8(6) . . . . ?
O4 C34 C35 C36 97.9(5) . . . . ?
Eu1 C34 C35 C36 -15.7(17) 3_566 . . . ?
C34 C35 C36 C37 -117.8(6) . . . . ?
C34 C35 C36 C41 58.6(7) . . . . ?
C41 C36 C37 C38 4.4(10) . . . . ?
C35 C36 C37 C38 -179.0(6) . . . . ?
C36 C37 C38 C39 -1.2(12) . . . . ?
C37 C38 C39 C40 -1.9(14) . . . . ?
C38 C39 C40 C41 1.6(14) . . . . ?
C39 C40 C41 C36 1.8(13) . . . . ?
C37 C36 C41 C40 -4.7(11) . . . . ?
C35 C36 C41 C40 178.8(7) . . . . ?
O6 C42 C43 C44 -7.8(7) . . . . ?
O5 C42 C43 C44 172.8(4) . . . . ?
C42 C43 C44 C45 -118.8(6) . . . . ?
C42 C43 C44 C49 64.0(7) . . . . ?
C49 C44 C45 C46 -0.3(9) . . . . ?
C43 C44 C45 C46 -177.5(6) . . . . ?
C44 C45 C46 C47 -2.0(11) . . . . ?
C45 C46 C47 C48 2.8(12) . . . . ?
C46 C47 C48 C49 -1.3(11) . . . . ?
C47 C48 C49 C44 -1.0(9) . . . . ?
C45 C44 C49 C48 1.7(8) . . . . ?
C43 C44 C49 C48 179.0(5) . . . . ?
C2 C1 N1 C5 -1.2(8) . . . . ?
C2 C1 N1 Eu1 174.2(4) . . . . ?
C4 C5 N1 C1 0.1(7) . . . . ?
C6 C5 N1 C1 178.6(4) . . . . ?
C4 C5 N1 Eu1 -175.1(3) . . . . ?
C6 C5 N1 Eu1 3.4(5) . . . . ?
C8 C7 N2 C6 -1.2(8) . . . . ?
C8 C7 N2 Eu1 -175.9(4) . . . . ?
C10 C6 N2 C7 0.7(7) . . . . ?
C5 C6 N2 C7 -179.1(4) . . . . ?
C10 C6 N2 Eu1 175.4(3) . . . . ?
C5 C6 N2 Eu1 -4.3(5) . . . . ?
N4 C13 N3 C12 0.2(5) . . . . ?
C14 C13 N3 C12 178.4(4) . . . . ?
N4 C13 N3 C20 180.0(4) . . . . ?
C14 C13 N3 C20 -1.8(7) . . . . ?
C11 C12 N3 C13 -0.1(5) . . . . ?
C4 C12 N3 C13 176.9(5) . . . . ?
C11 C12 N3 C20 -179.9(4) . . . . ?
C4 C12 N3 C20 -2.9(8) . . . . ?
C25 C20 N3 C13 -67.8(6) . . . . ?
C21 C20 N3 C13 108.2(5) . . . . ?
C25 C20 N3 C12 111.9(5) . . . . ?
C21 C20 N3 C12 -72.1(6) . . . . ?
N3 C13 N4 C11 -0.2(5) . . . . ?
C14 C13 N4 C11 -178.5(4) . . . . ?
C12 C11 N4 C13 0.1(5) . . . . ?
C10 C11 N4 C13 179.9(4) . . . . ?
O2 C26 O1 Eu1 3.9(5) . . . . ?
C27 C26 O1 Eu1 -177.2(5) . . . . ?
O1 C26 O2 Eu1 -3.8(5) . . . . ?
C27 C26 O2 Eu1 177.2(5) . . . . ?
O4 C34 O3 Eu1 -10.6(4) . . . 3_566 ?
C35 C34 O3 Eu1 166.1(4) . . . 3_566 ?
O3 C34 O4 Eu1 -167.7(10) . . . . ?
C35 C34 O4 Eu1 15.7(15) . . . . ?
Eu1 C34 O4 Eu1 -177.3(13) 3_566 . . . ?
O3 C34 O4 Eu1 9.6(4) . . . 3_566 ?
C35 C34 O4 Eu1 -167.0(4) . . . 3_566 ?
O6 C42 O5 Eu1 -21.3(8) . . . . ?
C43 C42 O5 Eu1 158.0(4) . . . . ?
O5 C42 O6 Eu1 35.9(7) . . . 3_566 ?
C43 C42 O6 Eu1 -143.5(4) . . . 3_566 ?
